data_2212708
loop_
_publ_author_name
'Arslan, Hakan'
'VanDerveer, Don'
'\"Ozdemir, \.Ismail'
'Demir, Serpil'
'\,Cetinkaya, Bekir'

_publ_section_title
{1,3-Bis(3,4,5-trimethoxybenzyl)-3,4,5,6-tetrahydropyrimidin-2-ylidene}chloro(\h^4^-cycloocta-1,5-diene)rhodium(I)
_journal_coeditor_code TK2120
_journal_issue 3
_journal_name_full 'Acta Crystallographica Section E'
_journal_page_first m770
_journal_page_last m771
_journal_paper_doi 10.1107/S1600536807006794
_journal_volume 63
_journal_year 2007
_chemical_formula_iupac '[Rh Cl (C8 H12) (C24 H32 N2 O6)]'
_chemical_formula_moiety 'C32 H44 Cl1 N2 O6 Rh1'
_chemical_formula_sum 'C32 H44 Cl N2 O6 Rh'
_chemical_formula_weight 691.053
_chemical_name_systematic
;
{1,3-Bis(3,4,5-trimethoxybenzyl)-3,4,5,6-tetrahydropyrimidin-2-
ylidene}chloro(\h^4^-cycloocta-1,5-diene)rhodium(I)
;
_space_group_IT_number 14
_symmetry_cell_setting monoclinic
_symmetry_space_group_name_Hall '-P 2ybc'
_symmetry_space_group_name_H-M 'P 1 21/c 1'
_atom_sites_solution_hydrogens geom
_atom_sites_solution_primary direct
_atom_sites_solution_secondary difmap
_audit_creation_method SHELXL97
_cell_angle_alpha 90
_cell_angle_beta 97.57(3)
_cell_angle_gamma 90
_cell_formula_units_Z 4
_cell_length_a 10.175(2)
_cell_length_b 22.289(4)
_cell_length_c 13.947(3)
_cell_measurement_reflns_used 10832
_cell_measurement_temperature 188(2)
_cell_measurement_theta_max 26.0
_cell_measurement_theta_min 2.22
_cell_volume 3135.5(11)
_computing_cell_refinement CrystalClear
_computing_data_collection 'CrystalClear (Rigaku/MSC, 2001)'
_computing_data_reduction CrystalClear
_computing_molecular_graphics SHELXTL
_computing_publication_material SHELXTL
_computing_structure_refinement SHELXTL
_computing_structure_solution 'SHELXTL (Bruker, 2000)'
_diffrn_ambient_temperature 188(2)
_diffrn_detector_area_resol_mean 14.6199
_diffrn_measured_fraction_theta_full 0.999
_diffrn_measured_fraction_theta_max 0.999
_diffrn_measurement_device 'Rigaku Mercury CCD (2x2 bin mode)'
_diffrn_measurement_method dtprofit.ref
_diffrn_radiation_monochromator 'Graphite Monochromator'
_diffrn_radiation_source 'Sealed Tube'
_diffrn_radiation_type MoK\a
_diffrn_radiation_wavelength 0.71073
_diffrn_reflns_av_R_equivalents 0.152
_diffrn_reflns_av_sigmaI/netI 0.104
_diffrn_reflns_limit_h_max 12
_diffrn_reflns_limit_h_min -12
_diffrn_reflns_limit_k_max 26
_diffrn_reflns_limit_k_min -25
_diffrn_reflns_limit_l_max 16
_diffrn_reflns_limit_l_min -16
_diffrn_reflns_number 25658
_diffrn_reflns_reduction_process 'Lp corrections applied'
_diffrn_reflns_theta_full 25.0
_diffrn_reflns_theta_max 25.0
_diffrn_reflns_theta_min 2.2
_diffrn_standards_decay_% 0
_diffrn_standards_interval_count 0
_diffrn_standards_interval_time 0
_diffrn_standards_number 0
_exptl_absorpt_coefficient_mu 0.676
_exptl_absorpt_correction_T_max 0.967
_exptl_absorpt_correction_T_min 0.855
_exptl_absorpt_correction_type multi-scan
_exptl_absorpt_process_details '(REQAB; Rigaku/MSC, 1999)'
_exptl_crystal_colour yellow
_exptl_crystal_density_diffrn 1.464
_exptl_crystal_density_method 'not measured'
_exptl_crystal_description rod
_exptl_crystal_F_000 1440
_exptl_crystal_size_max 0.24
_exptl_crystal_size_mid 0.08
_exptl_crystal_size_min 0.05
_refine_diff_density_max 0.83
_refine_diff_density_min -0.55
_refine_ls_extinction_method none
_refine_ls_goodness_of_fit_ref 1.10
_refine_ls_hydrogen_treatment constr
_refine_ls_matrix_type full
_refine_ls_number_parameters 385
_refine_ls_number_reflns 5513
_refine_ls_number_restraints 0
_refine_ls_restrained_S_all 1.10
_refine_ls_R_factor_all 0.127
_refine_ls_R_factor_gt 0.075
_refine_ls_shift/su_max 0.001
_refine_ls_shift/su_mean 0.000
_refine_ls_structure_factor_coef Fsqd
_refine_ls_weighting_details 'calc w = 1/[\s^2^(Fo^2^)+(0.0758P)^2^+5.4242P] where P=(Fo^2^+2Fc^2^)/3'
_refine_ls_weighting_scheme calc
_refine_ls_wR_factor_gt 0.161
_refine_ls_wR_factor_ref 0.182
_reflns_number_gt 3705
_reflns_number_total 5513
_reflns_threshold_expression I>2\s(I)
_cod_data_source_file tk2120.cif
_cod_data_source_block I
_cod_original_sg_symbol_H-M 'P 21/c'
_cod_original_formula_sum 'C32 H44 Cl1 N2 O6 Rh1'
_cod_database_code 2212708
_cod_database_fobs_code 2212708

loop_
_symmetry_equiv_pos_as_xyz
'x, y, z'
'-x, y+1/2, -z+1/2'
'-x, -y, -z'
'x, -y-1/2, z-1/2'

loop_
_atom_site_type_symbol
_atom_site_label
_atom_site_fract_x
_atom_site_fract_y
_atom_site_fract_z
_atom_site_U_iso_or_equiv
_atom_site_adp_type
_atom_site_calc_flag
_atom_site_refinement_flags
_atom_site_occupancy
Rh Rh1 0.65894(6) 0.63252(3) 0.31700(4) 0.02232(19) Uani d . 1
Cl Cl1 0.52468(19) 0.64006(9) 0.16255(13) 0.0284(4) Uani d . 1
O O1 0.2879(6) 0.9377(2) 0.3307(5) 0.0388(15) Uani d . 1
O O2 0.1273(6) 0.8915(2) 0.1812(4) 0.0316(13) Uani d . 1
O O3 0.1373(6) 0.7754(2) 0.1341(4) 0.0338(14) Uani d . 1
O O4 0.1492(6) 0.4985(2) 0.0618(4) 0.0366(15) Uani d . 1
O O5 0.1511(6) 0.3800(2) 0.0840(4) 0.0312(13) Uani d . 1
O O6 0.3050(6) 0.3275(2) 0.2308(4) 0.0332(14) Uani d . 1
N N1 0.4252(6) 0.5781(3) 0.3872(5) 0.0252(15) Uani d . 1
N N2 0.4381(6) 0.6781(3) 0.4202(5) 0.0253(15) Uani d . 1
C C1 0.2996(9) 0.5716(4) 0.4278(6) 0.0308(19) Uani d . 1
H H1A 0.2264 0.5777 0.3778 0.037 Uiso calc R 1
H H1B 0.2931 0.5317 0.4527 0.037 Uiso calc R 1
C C2 0.2932(9) 0.6153(4) 0.5054(6) 0.033(2) Uani d . 1
H H2A 0.3573 0.6050 0.5597 0.040 Uiso calc R 1
H H2B 0.2069 0.6140 0.5261 0.040 Uiso calc R 1
C C3 0.3203(9) 0.6781(4) 0.4721(6) 0.0311(19) Uani d . 1
H H3A 0.2448 0.6926 0.4300 0.037 Uiso calc R 1
H H3B 0.3353 0.7044 0.5269 0.037 Uiso calc R 1
C C4 0.4899(7) 0.6303(4) 0.3810(5) 0.0203(15) Uani d . 1
C C5 0.7769(8) 0.6564(4) 0.4470(6) 0.0290(19) Uani d . 1
H H5 0.7007 0.6772 0.4640 0.035 Uiso calc R 1
C C6 0.8960(10) 0.6946(5) 0.4299(7) 0.052(3) Uani d . 1
H H6A 0.8783 0.7354 0.4463 0.063 Uiso calc R 1
H H6B 0.9713 0.6814 0.4736 0.063 Uiso calc R 1
C C7 0.9311(14) 0.6937(8) 0.3330(8) 0.092(6) Uani d . 1
H H7A 1.0174 0.6759 0.3354 0.110 Uiso calc R 1
H H7B 0.9382 0.7345 0.3120 0.110 Uiso calc R 1
C C8 0.8390(9) 0.6612(5) 0.2582(7) 0.042(2) Uani d . 1
H H8 0.7825 0.6845 0.2117 0.050 Uiso calc R 1
C C9 0.8313(9) 0.6002(4) 0.2527(7) 0.039(2) Uani d . 1
H H9 0.7704 0.5838 0.2009 0.047 Uiso calc R 1
C C10 0.9071(14) 0.5567(7) 0.3185(10) 0.084(5) Uani d . 1
H H10A 0.8944 0.5175 0.2903 0.100 Uiso calc R 1
H H10B 0.9996 0.5663 0.3214 0.100 Uiso calc R 1
C C11 0.8760(12) 0.5538(5) 0.4146(8) 0.056(3) Uani d . 1
H H11A 0.9553 0.5622 0.4577 0.067 Uiso calc R 1
H H11B 0.8506 0.5133 0.4267 0.067 Uiso calc R 1
C C12 0.7683(9) 0.5949(4) 0.4403(6) 0.035(2) Uani d . 1
H H12 0.6869 0.5766 0.4531 0.042 Uiso calc R 1
C C13 0.4914(8) 0.7384(4) 0.4060(7) 0.0313(19) Uani d . 1
H H13A 0.5685 0.7349 0.3733 0.038 Uiso calc R 1
H H13B 0.5183 0.7565 0.4679 0.038 Uiso calc R 1
C C14 0.3906(9) 0.7788(4) 0.3472(6) 0.0310(19) Uani d . 1
C C15 0.3855(8) 0.8390(3) 0.3716(6) 0.0243(17) Uani d . 1
H H15 0.4416 0.8540 0.4271 0.029 Uiso calc R 1
C C16 0.2992(9) 0.8779(3) 0.3156(6) 0.0321(19) Uani d . 1
C C17 0.2139(8) 0.8544(3) 0.2368(6) 0.0278(18) Uani d . 1
C C18 0.2212(8) 0.7932(3) 0.2136(5) 0.0232(17) Uani d . 1
C C19 0.3099(8) 0.7560(3) 0.2682(6) 0.0268(18) Uani d . 1
H H19 0.3157 0.7145 0.2513 0.032 Uiso calc R 1
C C20 0.3878(10) 0.9637(4) 0.4003(8) 0.046(2) Uani d . 1
H H20A 0.3831 0.9461 0.4626 0.069 Uiso calc R 1
H H20B 0.3735 1.0062 0.4036 0.069 Uiso calc R 1
H H20C 0.4736 0.9562 0.3813 0.069 Uiso calc R 1
C C21 0.0001(9) 0.8934(5) 0.2118(8) 0.048(3) Uani d . 1
H H21A -0.0350 0.8535 0.2127 0.072 Uiso calc R 1
H H21B -0.0578 0.9177 0.1678 0.072 Uiso calc R 1
H H21C 0.0069 0.9104 0.2755 0.072 Uiso calc R 1
C C22 0.1435(11) 0.7132(4) 0.1049(7) 0.044(2) Uani d . 1
H H22A 0.2338 0.7025 0.1002 0.066 Uiso calc R 1
H H22B 0.0910 0.7078 0.0431 0.066 Uiso calc R 1
H H22C 0.1097 0.6880 0.1519 0.066 Uiso calc R 1
C C23 0.4810(8) 0.5218(3) 0.3543(6) 0.0260(17) Uani d . 1
H H23A 0.5089 0.4972 0.4098 0.031 Uiso calc R 1
H H23B 0.5581 0.5311 0.3243 0.031 Uiso calc R 1
C C24 0.3854(8) 0.4861(3) 0.2838(6) 0.0255(17) Uani d . 1
C C25 0.3068(8) 0.5124(4) 0.2070(6) 0.0305(19) Uani d . 1
H H25 0.3068 0.5552 0.2000 0.037 Uiso calc R 1
C C26 0.2280(8) 0.4778(4) 0.1399(6) 0.0286(18) Uani d . 1
C C27 0.2328(8) 0.4150(3) 0.1484(6) 0.0236(16) Uani d . 1
C C28 0.3102(8) 0.3891(3) 0.2263(6) 0.0260(17) Uani d . 1
C C29 0.3857(8) 0.4238(3) 0.2952(6) 0.0271(18) Uani d . 1
H H29 0.4375 0.4053 0.3498 0.032 Uiso calc R 1
C C30 0.1251(10) 0.5617(4) 0.0575(7) 0.040(2) Uani d . 1
H H30A 0.0973 0.5749 0.1172 0.060 Uiso calc R 1
H H30B 0.0568 0.5704 0.0050 0.060 Uiso calc R 1
H H30C 0.2050 0.5823 0.0474 0.060 Uiso calc R 1
C C31 0.2184(11) 0.3585(5) 0.0078(7) 0.052(3) Uani d . 1
H H31A 0.2615 0.3914 -0.0198 0.078 Uiso calc R 1
H H31B 0.1557 0.3403 -0.0411 0.078 Uiso calc R 1
H H31C 0.2834 0.3294 0.0328 0.078 Uiso calc R 1
C C32 0.3822(11) 0.2990(4) 0.3112(6) 0.043(2) Uani d . 1
H H32A 0.4705 0.3150 0.3191 0.065 Uiso calc R 1
H H32B 0.3853 0.2566 0.2997 0.065 Uiso calc R 1
H H32C 0.3424 0.3062 0.3688 0.065 Uiso calc R 1

loop_
_atom_site_aniso_label
_atom_site_aniso_U_11
_atom_site_aniso_U_22
_atom_site_aniso_U_33
_atom_site_aniso_U_12
_atom_site_aniso_U_13
_atom_site_aniso_U_23
Rh1 0.0183(3) 0.0261(3) 0.0220(3) 0.0008(3) 0.0004(2) 0.0002(3)
Cl1 0.0282(10) 0.0334(10) 0.0226(9) -0.0008(8) -0.0007(8) -0.0002(8)
O1 0.042(4) 0.026(3) 0.048(4) 0.004(3) 0.001(3) -0.004(3)
O2 0.026(3) 0.034(3) 0.035(3) 0.011(2) 0.004(3) 0.007(3)
O3 0.034(3) 0.028(3) 0.037(4) 0.001(2) -0.002(3) 0.003(3)
O4 0.040(4) 0.030(3) 0.035(3) 0.008(3) -0.010(3) 0.003(3)
O5 0.032(3) 0.027(3) 0.033(3) -0.002(2) 0.002(3) -0.007(2)
O6 0.031(3) 0.025(3) 0.044(4) -0.001(2) 0.007(3) 0.000(3)
N1 0.020(4) 0.026(3) 0.030(4) -0.003(3) 0.005(3) -0.002(3)
N2 0.022(4) 0.025(3) 0.030(4) 0.006(3) 0.008(3) 0.002(3)
C1 0.027(5) 0.033(4) 0.033(5) -0.001(3) 0.008(4) 0.000(4)
C2 0.025(4) 0.046(5) 0.029(4) -0.006(4) 0.002(4) 0.000(4)
C3 0.027(5) 0.038(5) 0.031(5) 0.011(4) 0.013(4) 0.005(4)
C4 0.017(4) 0.029(4) 0.013(3) 0.003(3) -0.005(3) 0.005(3)
C5 0.016(4) 0.047(5) 0.023(4) -0.009(4) 0.001(3) -0.005(4)
C6 0.028(5) 0.081(8) 0.045(6) -0.029(5) -0.009(4) -0.018(5)
C7 0.079(9) 0.158(14) 0.039(6) -0.101(10) 0.009(6) -0.012(7)
C8 0.019(5) 0.065(6) 0.041(5) -0.002(4) 0.006(4) -0.002(5)
C9 0.024(5) 0.052(6) 0.044(5) 0.004(4) 0.010(4) 0.001(5)
C10 0.062(8) 0.110(11) 0.087(10) 0.066(8) 0.038(7) 0.045(8)
C11 0.060(7) 0.049(6) 0.057(7) 0.031(5) 0.001(6) 0.009(5)
C12 0.037(5) 0.041(5) 0.025(4) 0.002(4) -0.004(4) 0.011(4)
C13 0.021(4) 0.030(4) 0.043(5) -0.001(3) 0.004(4) -0.006(4)
C14 0.031(5) 0.028(4) 0.035(5) 0.003(4) 0.006(4) 0.000(4)
C15 0.019(4) 0.030(4) 0.023(4) -0.002(3) 0.002(3) -0.007(3)
C16 0.034(5) 0.025(4) 0.040(5) -0.004(3) 0.013(4) -0.001(4)
C17 0.024(4) 0.031(4) 0.029(4) 0.004(3) 0.010(4) 0.006(3)
C18 0.024(4) 0.026(4) 0.020(4) -0.007(3) 0.003(3) -0.004(3)
C19 0.019(4) 0.023(4) 0.039(5) 0.000(3) 0.005(4) 0.001(3)
C20 0.042(6) 0.040(5) 0.057(6) 0.000(4) 0.011(5) -0.007(5)
C21 0.018(5) 0.058(6) 0.070(7) 0.011(4) 0.012(5) 0.016(5)
C22 0.053(6) 0.027(4) 0.051(6) -0.005(4) -0.004(5) -0.002(4)
C23 0.019(4) 0.031(4) 0.028(4) 0.005(3) 0.001(3) 0.002(3)
C24 0.017(4) 0.029(4) 0.031(4) -0.006(3) 0.005(3) -0.003(3)
C25 0.028(5) 0.024(4) 0.040(5) 0.006(3) 0.008(4) 0.006(4)
C26 0.027(5) 0.030(4) 0.029(4) 0.001(3) 0.002(4) -0.001(3)
C27 0.021(4) 0.027(4) 0.022(4) -0.002(3) 0.002(3) -0.001(3)
C28 0.026(4) 0.025(4) 0.029(4) 0.002(3) 0.008(4) -0.001(3)
C29 0.018(4) 0.030(4) 0.032(4) 0.002(3) -0.001(3) 0.000(4)
C30 0.048(6) 0.028(4) 0.042(5) 0.010(4) -0.004(5) 0.004(4)
C31 0.056(7) 0.068(7) 0.030(5) -0.007(5) 0.000(5) -0.027(5)
C32 0.070(7) 0.033(5) 0.026(5) 0.006(5) 0.002(5) 0.002(4)

loop_
_atom_type_symbol
_atom_type_description
_atom_type_scat_dispersion_real
_atom_type_scat_dispersion_imag
_atom_type_scat_source
C C 0.0033 0.0016 'International Tables Vol C Tables 4.2.6.8 and 6.1.1.4'
H H 0.0000 0.0000 'International Tables Vol C Tables 4.2.6.8 and 6.1.1.4'
Cl Cl 0.1484 0.1585 'International Tables Vol C Tables 4.2.6.8 and 6.1.1.4'
N N 0.0061 0.0033 'International Tables Vol C Tables 4.2.6.8 and 6.1.1.4'
O O 0.0106 0.0060 'International Tables Vol C Tables 4.2.6.8 and 6.1.1.4'
Rh Rh -1.1178 0.9187 'International Tables Vol C Tables 4.2.6.8 and 6.1.1.4'

loop_
_geom_angle_atom_site_label_1
_geom_angle_atom_site_label_2
_geom_angle_atom_site_label_3
_geom_angle
_geom_angle_publ_flag
C4 Rh1 C5 92.7(3) yes
C4 Rh1 C8 164.2(4) yes
C4 Rh1 C9 159.4(3) yes
C4 Rh1 C12 91.0(3) yes
C4 Rh1 Cl1 88.93(19) yes
C5 Rh1 Cl1 161.3(2) yes
C8 Rh1 Cl1 92.8(3) yes
C9 Rh1 C8 36.2(3) yes
C9 Rh1 Cl1 92.7(3) yes
C12 Rh1 C5 38.2(3) yes
C12 Rh1 Cl1 160.4(3) yes
C12 Rh1 C9 80.7(4) ?
C5 Rh1 C9 92.3(4) ?
C12 Rh1 C8 92.5(4) ?
C5 Rh1 C8 80.7(3) ?
C16 O1 C20 115.8(7) ?
C17 O2 C21 113.1(6) ?
C18 O3 C22 117.5(7) ?
C26 O4 C30 116.9(7) ?
C27 O5 C31 111.6(7) ?
C28 O6 C32 117.3(7) ?
C4 N1 C1 124.6(6) ?
C4 N1 C23 120.3(6) ?
C1 N1 C23 115.1(6) ?
C4 N2 C13 120.0(7) ?
C4 N2 C3 126.0(7) ?
C13 N2 C3 113.7(6) ?
C2 C1 N1 110.1(7) ?
C2 C1 H1A 109.6 ?
N1 C1 H1A 109.6 ?
C2 C1 H1B 109.6 ?
N1 C1 H1B 109.6 ?
H1A C1 H1B 108.2 ?
C1 C2 C3 111.1(7) ?
C1 C2 H2A 109.4 ?
C3 C2 H2A 109.4 ?
C1 C2 H2B 109.4 ?
C3 C2 H2B 109.4 ?
H2A C2 H2B 108.0 ?
N2 C3 C2 110.1(7) ?
N2 C3 H3A 109.6 ?
C2 C3 H3A 109.6 ?
N2 C3 H3B 109.6 ?
C2 C3 H3B 109.6 ?
H3A C3 H3B 108.2 ?
N2 C4 N1 116.1(7) ?
N2 C4 Rh1 124.0(6) ?
N1 C4 Rh1 119.8(6) ?
C12 C5 C6 126.2(9) ?
C12 C5 Rh1 70.5(5) ?
C6 C5 Rh1 112.4(6) ?
C12 C5 H5 116.9 ?
C6 C5 H5 116.9 ?
Rh1 C5 H5 87.0 ?
C7 C6 C5 116.0(8) ?
C7 C6 H6A 108.3 ?
C5 C6 H6A 108.3 ?
C7 C6 H6B 108.3 ?
C5 C6 H6B 108.3 ?
H6A C6 H6B 107.4 ?
C6 C7 C8 116.8(8) ?
C6 C7 H7A 108.1 ?
C8 C7 H7A 108.1 ?
C6 C7 H7B 108.1 ?
C8 C7 H7B 108.1 ?
H7A C7 H7B 107.3 ?
C9 C8 C7 123.3(11) ?
C9 C8 Rh1 71.7(6) ?
C7 C8 Rh1 110.9(7) ?
C9 C8 H8 118.3 ?
C7 C8 H8 118.3 ?
Rh1 C8 H8 87.4 ?
C8 C9 C10 126.6(12) ?
C8 C9 Rh1 72.1(6) ?
C10 C9 Rh1 109.9(7) ?
C8 C9 H9 116.7 ?
C10 C9 H9 116.7 ?
Rh1 C9 H9 87.8 ?
C11 C10 C9 116.9(9) ?
C11 C10 H10A 108.1 ?
C9 C10 H10A 108.1 ?
C11 C10 H10B 108.1 ?
C9 C10 H10B 108.1 ?
H10A C10 H10B 107.3 ?
C10 C11 C12 117.2(9) ?
C10 C11 H11A 108.0 ?
C12 C11 H11A 108.0 ?
C10 C11 H11B 108.0 ?
C12 C11 H11B 108.0 ?
H11A C11 H11B 107.3 ?
C5 C12 C11 125.4(9) ?
C5 C12 Rh1 71.3(5) ?
C11 C12 Rh1 111.8(6) ?
C5 C12 H12 117.3 ?
C11 C12 H12 117.3 ?
Rh1 C12 H12 86.8 ?
N2 C13 C14 112.2(7) ?
N2 C13 H13A 109.2 ?
C14 C13 H13A 109.2 ?
N2 C13 H13B 109.2 ?
C14 C13 H13B 109.2 ?
H13A C13 H13B 107.9 ?
C19 C14 C15 120.9(8) ?
C19 C14 C13 120.0(7) ?
C15 C14 C13 119.0(8) ?
C14 C15 C16 120.3(8) ?
C14 C15 H15 119.8 ?
C16 C15 H15 119.8 ?
O1 C16 C15 125.7(8) ?
O1 C16 C17 115.6(8) ?
C15 C16 C17 118.7(7) ?
O2 C17 C18 120.3(7) ?
O2 C17 C16 119.9(7) ?
C18 C17 C16 119.7(7) ?
O3 C18 C19 124.5(7) ?
O3 C18 C17 115.0(7) ?
C19 C18 C17 120.5(7) ?
C18 C19 C14 119.8(7) ?
C18 C19 H19 120.1 ?
C14 C19 H19 120.1 ?
O1 C20 H20A 109.5 ?
O1 C20 H20B 109.5 ?
H20A C20 H20B 109.5 ?
O1 C20 H20C 109.5 ?
H20A C20 H20C 109.5 ?
H20B C20 H20C 109.5 ?
O2 C21 H21A 109.5 ?
O2 C21 H21B 109.5 ?
H21A C21 H21B 109.5 ?
O2 C21 H21C 109.5 ?
H21A C21 H21C 109.5 ?
H21B C21 H21C 109.5 ?
O3 C22 H22A 109.5 ?
O3 C22 H22B 109.5 ?
H22A C22 H22B 109.5 ?
O3 C22 H22C 109.5 ?
H22A C22 H22C 109.5 ?
H22B C22 H22C 109.5 ?
N1 C23 C24 114.1(6) ?
N1 C23 H23A 108.7 ?
C24 C23 H23A 108.7 ?
N1 C23 H23B 108.7 ?
C24 C23 H23B 108.7 ?
H23A C23 H23B 107.6 ?
C25 C24 C29 120.1(7) ?
C25 C24 C23 122.6(7) ?
C29 C24 C23 117.1(7) ?
C24 C25 C26 120.9(7) ?
C24 C25 H25 119.5 ?
C26 C25 H25 119.5 ?
O4 C26 C25 125.9(7) ?
O4 C26 C27 114.9(7) ?
C25 C26 C27 119.1(7) ?
O5 C27 C28 120.5(7) ?
O5 C27 C26 119.7(7) ?
C28 C27 C26 119.5(7) ?
O6 C28 C27 115.5(7) ?
O6 C28 C29 123.2(7) ?
C27 C28 C29 121.3(7) ?
C28 C29 C24 118.9(7) ?
C28 C29 H29 120.5 ?
C24 C29 H29 120.5 ?
O4 C30 H30A 109.5 ?
O4 C30 H30B 109.5 ?
H30A C30 H30B 109.5 ?
O4 C30 H30C 109.5 ?
H30A C30 H30C 109.5 ?
H30B C30 H30C 109.5 ?
O5 C31 H31A 109.5 ?
O5 C31 H31B 109.5 ?
H31A C31 H31B 109.5 ?
O5 C31 H31C 109.5 ?
H31A C31 H31C 109.5 ?
H31B C31 H31C 109.5 ?
O6 C32 H32A 109.5 ?
O6 C32 H32B 109.5 ?
H32A C32 H32B 109.5 ?
O6 C32 H32C 109.5 ?
H32A C32 H32C 109.5 ?
H32B C32 H32C 109.5 ?

loop_
_geom_bond_atom_site_label_1
_geom_bond_atom_site_label_2
_geom_bond_distance
_geom_bond_publ_flag
Rh1 C4 2.040(7) yes
Rh1 C5 2.107(8) yes
Rh1 C8 2.199(9) yes
Rh1 C9 2.193(9) yes
Rh1 Cl1 2.400(2) yes
Rh1 C12 2.096(8) yes
O1 C16 1.356(9) ?
O1 C20 1.432(12) ?
O2 C17 1.372(10) ?
O2 C21 1.416(10) ?
O3 C18 1.367(9) ?
O3 C22 1.449(10) ?
O4 C26 1.346(10) ?
O4 C30 1.429(9) ?
O5 C27 1.381(9) ?
O5 C31 1.421(10) ?
O6 C28 1.376(9) ?
O6 C32 1.430(11) ?
N1 C1 1.472(10) yes
N1 C4 1.344(10) yes
N1 C23 1.476(10) yes
N2 C3 1.478(10) yes
N2 C4 1.338(10) yes
N2 C13 1.473(10) yes
C1 C2 1.465(11) yes
C2 C3 1.512(11) yes
C5 C6 1.525(12) yes
C5 C12 1.377(12) yes
C6 C7 1.444(14) yes
C7 C8 1.494(14) yes
C8 C9 1.364(13) yes
C9 C10 1.480(14) yes
C10 C11 1.418(15) yes
C11 C12 1.507(13) yes
C1 H1A 0.9600 ?
C1 H1B 0.9600 ?
C2 H2A 0.9600 ?
C2 H2B 0.9600 ?
C3 H3A 0.9600 ?
C3 H3B 0.9600 ?
C5 H5 0.9600 ?
C6 H6A 0.9600 ?
C6 H6B 0.9600 ?
C7 H7A 0.9600 ?
C7 H7B 0.9600 ?
C8 H8 0.9600 ?
C9 H9 0.9600 ?
C10 H10A 0.9600 ?
C10 H10B 0.9600 ?
C11 H11A 0.9600 ?
C11 H11B 0.9600 ?
C12 H12 0.9600 ?
C13 C14 1.520(12) ?
C13 H13A 0.9600 ?
C13 H13B 0.9600 ?
C14 C19 1.381(12) ?
C14 C15 1.386(11) ?
C15 C16 1.398(12) ?
C15 H15 0.9600 ?
C16 C17 1.409(12) ?
C17 C18 1.405(10) ?
C18 C19 1.378(11) ?
C19 H19 0.9600 ?
C20 H20A 0.9599 ?
C20 H20B 0.9599 ?
C20 H20C 0.9599 ?
C21 H21A 0.9599 ?
C21 H21B 0.9599 ?
C21 H21C 0.9599 ?
C22 H22A 0.9599 ?
C22 H22B 0.9599 ?
C22 H22C 0.9599 ?
C23 C24 1.514(11) ?
C23 H23A 0.9600 ?
C23 H23B 0.9600 ?
C24 C25 1.380(11) ?
C24 C29 1.398(11) ?
C25 C26 1.384(12) ?
C25 H25 0.9600 ?
C26 C27 1.406(11) ?
C27 C28 1.381(11) ?
C28 C29 1.384(11) ?
C29 H29 0.9600 ?
C30 H30A 0.9599 ?
C30 H30B 0.9599 ?
C30 H30C 0.9599 ?
C31 H31A 0.9599 ?
C31 H31B 0.9599 ?
C31 H31C 0.9599 ?
C32 H32A 0.9599 ?
C32 H32B 0.9599 ?
C32 H32C 0.9599 ?
